data_7059194
loop_
_publ_author_name
'Kathirvelan, Devarajan'
'Mayakrishnan, Sivakalai'
'Uma Maheswari, Narayanan'
'Biswas, Chinmoy'
'Raavi, Sai Santosh Kumar'
'Panda, Tarun K.'

_publ_section_title
;
 A simple D--\p--A system of phenanthroimidazole-\p-fluorenone for highly
 efficient non-doped bipolar AIE luminogens: synthesis, and molecular
 optical, thermal and electrochemical properties
;
_journal_issue 5
_journal_name_full 'New Journal of Chemistry'
_journal_page_first 1785
_journal_page_last 1794
_journal_paper_doi 10.1039/C9NJ05226G
_journal_volume 44
_journal_year 2020
_chemical_formula_moiety 'C41 H24 N3 O, C41 H23 N3 O, C4 H8 O, O2'
_chemical_formula_sum 'C86 H55 N6 O5'
_chemical_formula_weight 1252.43
_space_group_crystal_system triclinic
_space_group_IT_number 2
_space_group_name_Hall '-P 1'
_space_group_name_H-M_alt 'P -1'
_symmetry_Int_Tables_number 2
_atom_sites_solution_primary direct
_audit_creation_date 2019-06-17
_audit_creation_method
;
Olex2 1.2
(compiled 2018.05.29 svn.r3508 for OlexSys, GUI svn.r5506)
;
_audit_update_record
;
2019-08-14 deposited with the CCDC.	2020-01-01 downloaded from the CCDC.
;
_cell_angle_alpha 67.182(8)
_cell_angle_beta 82.780(7)
_cell_angle_gamma 78.538(7)
_cell_formula_units_Z 2
_cell_length_a 8.5508(7)
_cell_length_b 20.5520(17)
_cell_length_c 20.7183(18)
_cell_measurement_reflns_used 2969
_cell_measurement_temperature 293
_cell_measurement_theta_max 20.6510
_cell_measurement_theta_min 2.4980
_cell_volume 3284.3(5)
_computing_cell_refinement 'CrysAlisPro 1.171.39.46e (Rigaku OD, 2018)'
_computing_data_collection 'CrysAlisPro 1.171.39.46e (Rigaku OD, 2018)'
_computing_data_reduction 'CrysAlisPro 1.171.39.46e (Rigaku OD, 2018)'
_computing_molecular_graphics 'Olex2 (Dolomanov et al., 2009)'
_computing_publication_material 'Olex2 (Dolomanov et al., 2009)'
_computing_structure_refinement 'olex2.refine (Bourhis et al., 2015)'
_computing_structure_solution 'ShelXS (Sheldrick, 2008)'
_diffrn_ambient_temperature 293
_diffrn_detector 'CCD plate'
_diffrn_detector_area_resol_mean 16.1293
_diffrn_detector_type Eos
_diffrn_measured_fraction_theta_full 0.8501
_diffrn_measured_fraction_theta_max 0.9465
_diffrn_measurement_details
;
List of Runs (angles in degrees, time in seconds):

  # Type    Start    End  Width  t~exp~   \w     \q     \k     \f   Frames
#--------------------------------------------------------------------------
  1  \w    -86.00 -28.00   1.00   42.88    --  -17.92 -57.00  90.00   58
  2  \w    -82.00  -9.00   1.00   42.88    --  -17.92   0.00 150.00   73
  3  \w    -20.00  56.00   1.00   42.88    --   19.48 -99.00-180.00   76
  4  \w    -11.00  80.00   1.00   42.88    --   19.48  77.00 -90.00   91
  5  \w     11.00  61.00   1.00   42.88    --   19.48 -99.00  60.00   50
  6  \w     20.00  82.00   1.00   42.88    --   19.48  57.00   0.00   62
;
_diffrn_measurement_device 'four-circle diffractometer'
_diffrn_measurement_device_type 'SuperNova, Dual, Cu at home/near, Eos'
_diffrn_measurement_method '\w scans'
_diffrn_orient_matrix_type 'CrysAlisPro convention (1999,Acta A55,543-557)'
_diffrn_orient_matrix_UB_11 -0.0669448000
_diffrn_orient_matrix_UB_12 -0.0061967000
_diffrn_orient_matrix_UB_13 0.0242329000
_diffrn_orient_matrix_UB_21 0.0341174000
_diffrn_orient_matrix_UB_22 0.0128281000
_diffrn_orient_matrix_UB_23 0.0213240000
_diffrn_orient_matrix_UB_31 -0.0392300000
_diffrn_orient_matrix_UB_32 0.0351816000
_diffrn_orient_matrix_UB_33 -0.0184823000
_diffrn_radiation_monochromator mirror
_diffrn_radiation_probe x-ray
_diffrn_radiation_type 'Mo K\a'
_diffrn_radiation_wavelength 0.71073
_diffrn_reflns_av_R_equivalents 0.0617
_diffrn_reflns_av_unetI/netI 0.1631
_diffrn_reflns_limit_h_max 11
_diffrn_reflns_limit_h_min -10
_diffrn_reflns_limit_k_max 27
_diffrn_reflns_limit_k_min -27
_diffrn_reflns_limit_l_max 27
_diffrn_reflns_limit_l_min -23
_diffrn_reflns_number 27160
_diffrn_reflns_theta_full 29.1007
_diffrn_reflns_theta_max 29.10
_diffrn_reflns_theta_min 2.04
_diffrn_source 'micro-focus sealed X-ray tube'
_diffrn_source_type 'SuperNova (Mo) X-ray Source'
_exptl_absorpt_coefficient_mu 0.079
_exptl_absorpt_correction_T_max 1.00000
_exptl_absorpt_correction_T_min 0.94101
_exptl_absorpt_correction_type multi-scan
_exptl_absorpt_process_details
;
CrysAlisPro 1.171.39.46e (Rigaku Oxford Diffraction, 2018)
Empirical absorption correction using spherical harmonics,
 implemented in SCALE3 ABSPACK scaling algorithm.
;
_exptl_crystal_colour 'metallic yellowish yellow'
_exptl_crystal_colour_lustre metallic
_exptl_crystal_colour_modifier yellowish
_exptl_crystal_colour_primary yellow
_exptl_crystal_density_diffrn 1.2663
_exptl_crystal_description block
_exptl_crystal_F_000 1306.5769
_exptl_crystal_size_max 0.07
_exptl_crystal_size_mid 0.05
_exptl_crystal_size_min 0.03
_refine_diff_density_max 0.7531
_refine_diff_density_min -0.6602
_refine_diff_density_rms 0.1525
_refine_ls_d_res_high 0.7307
_refine_ls_d_res_low 9.9922
_refine_ls_goodness_of_fit_ref 1.0537
_refine_ls_hydrogen_treatment constr
_refine_ls_matrix_type full
_refine_ls_number_constraints 106
_refine_ls_number_parameters 874
_refine_ls_number_reflns 14933
_refine_ls_number_restraints 0
_refine_ls_restrained_S_all 1.0537
_refine_ls_R_factor_all 0.2669
_refine_ls_R_factor_gt 0.0988
_refine_ls_shift/su_max 0.0123
_refine_ls_shift/su_mean 0.0005
_refine_ls_structure_factor_coef Fsqd
_refine_ls_weighting_details 'w=1/[\s^2^(Fo^2^)+(0.1027P)^2^] where P=(Fo^2^+2Fc^2^)/3'
_refine_ls_weighting_scheme calc
_refine_ls_wR_factor_gt 0.2211
_refine_ls_wR_factor_ref 0.3292
_reflns_Friedel_coverage 0.0
_reflns_limit_h_max 11
_reflns_limit_h_min -11
_reflns_limit_k_max 27
_reflns_limit_k_min -24
_reflns_limit_l_max 27
_reflns_limit_l_min 0
_reflns_number_gt 4759
_reflns_number_total 14933
_reflns_threshold_expression I>=2u(I)
_cod_data_source_file c9nj05226g2.cif
_cod_data_source_block exp_9891
_cod_depositor_comments
;Adding full bibliography for 7059194.cif.

 Adding full bibliography for 7059194.cif.
;
_cod_database_code 7059194
_chemical_oxdiff_formula 'C41 H23 N3 O '
_reflns_odcompleteness_completeness 99.93
_reflns_odcompleteness_iscentric 1
_reflns_odcompleteness_theta 26.32
_olex2_refinement_description
;
1. Fixed Uiso
 At 1.2 times of:
  All C(H) groups, All C(H,H) groups, All N(H) groups
2.a Secondary CH2 refined with riding coordinates:
 C2p(H2pa,H2pb), C2q(H2qa,H2qb), C2r(H2ra,H2rb), C2s(H2sa,H2sb)
2.b Aromatic/amide H refined with riding coordinates:
 N1(H1), C5(H5), C21(H21), C40(H40), C36(H36), C12(H12), C16(H16), C23(H23),
 C19(H19), C1B(H1B), C39(H39), C1C(H1C), C1E(H1E), C1G(H1G), C1H(H1H), C1I(H1I),
  C1J(H1J), C1L(H1L), C1N(H1N), C27(H27), C33(H33), C1P(H1P), C1Q(H1Q),
 C1R(H1R), C1S(H1S), C1T(H1T), C1V(H1V), C1W(H1W), C1X(H1X), C1Y(H1Y), C1Z(H1Z),
  C26(H26), C2A(H2A), C2B(H2B), C2C(H2C), C2D(H2D), C2E(H2E), C2F(H2F),
 C2G(H2G), C2H(H2H), C2J(H2J), C2K(H2K), C31(H31), C2L(H2L), C32(H32), C2M(H2M),
  C2N(H2N)
;
_olex2_submission_special_instructions 'No special instructions were received'
_oxdiff_exptl_absorpt_empirical_details
;
Empirical correction (ABSPACK) includes:
- Absorption correction using spherical harmonics
- Frame scaling
;
_oxdiff_exptl_absorpt_empirical_full_max 1.284
_oxdiff_exptl_absorpt_empirical_full_min 0.899

loop_
_space_group_symop_id
_space_group_symop_operation_xyz
1 x,y,z
2 -x,-y,-z

loop_
_atom_site_label
_atom_site_type_symbol
_atom_site_fract_x
_atom_site_fract_y
_atom_site_fract_z
_atom_site_U_iso_or_equiv
_atom_site_adp_type
_atom_site_occupancy
_atom_site_refinement_flags_posn
N2 N 0.4399(4) 0.10537(19) 0.39005(19) 0.0492(10) Uani 1.000000 .
N1 N 0.2158(4) 0.06147(18) 0.43441(19) 0.0538(10) Uani 1.000000 .
H1 H 0.1452(4) 0.03369(18) 0.44830(19) 0.0646(12) Uiso 1.000000 R
C13 C 0.0685(5) 0.1634(2) 0.4680(2) 0.0534(12) Uani 1.000000 .
N3 N 1.5226(4) 0.3878(2) 0.1173(2) 0.0553(10) Uani 1.000000 .
C14 C 0.2025(5) 0.1270(2) 0.4397(2) 0.0485(12) Uani 1.000000 .
N4 N 1.7255(5) 0.4477(2) 0.0687(2) 0.0601(11) Uani 1.000000 .
C1 C 0.3386(5) 0.1557(2) 0.4126(2) 0.0482(12) Uani 1.000000 .
C2 C 1.7511(6) 0.3845(3) 0.0571(3) 0.0566(13) Uani 1.000000 .
C7 C 0.2247(6) 0.2620(2) 0.4359(2) 0.0539(12) Uani 1.000000 .
C15 C 0.3560(5) 0.0494(2) 0.4044(2) 0.0513(12) Uani 1.000000 .
C8 C 0.0779(6) 0.2322(3) 0.4636(2) 0.0548(13) Uani 1.000000 .
C3 C 0.3591(6) 0.2237(2) 0.4105(2) 0.0503(12) Uani 1.000000 .
C4 C 1.8949(6) 0.2882(3) 0.0211(3) 0.0658(14) Uani 1.000000 .
C6 C 1.8890(6) 0.3567(3) 0.0220(3) 0.0586(13) Uani 1.000000 .
C5 C 0.4967(6) 0.2531(2) 0.3861(3) 0.0605(13) Uani 1.000000 .
H5 H 0.5845(6) 0.2277(2) 0.3700(3) 0.0726(16) Uiso 1.000000 R
C20 C 0.5459(5) -0.1329(2) 0.3511(3) 0.0543(12) Uani 1.000000 .
C34 C 1.3680(6) 0.3756(2) 0.1498(3) 0.0535(12) Uani 1.000000 .
C18 C 1.7598(6) 0.2496(3) 0.0482(2) 0.0605(14) Uani 1.000000 .
C21 C 0.6154(6) -0.1191(2) 0.4001(3) 0.0614(14) Uani 1.000000 .
H21 H 0.7051(6) -0.1499(2) 0.4219(3) 0.0736(17) Uiso 1.000000 R
C35 C 0.5907(5) 0.1115(2) 0.3524(3) 0.0510(12) Uani 1.000000 .
C40 C 0.7276(6) 0.0868(2) 0.3890(3) 0.0602(13) Uani 1.000000 .
H40 H 0.7218(6) 0.0637(2) 0.4375(3) 0.0722(16) Uiso 1.000000 R
C17 C 0.4219(5) -0.0131(2) 0.3860(2) 0.0511(12) Uani 1.000000 .
C36 C 0.5970(6) 0.1428(2) 0.2810(3) 0.0575(13) Uani 1.000000 .
H36 H 0.5039(6) 0.1575(2) 0.2568(3) 0.0690(15) Uiso 1.000000 R
C9 C 1.6211(6) 0.2792(3) 0.0799(3) 0.0597(13) Uani 1.000000 .
C10 C 1.6277(5) 0.3461(2) 0.0864(2) 0.0537(12) Uani 1.000000 .
C11 C 1.5883(6) 0.4479(2) 0.1052(3) 0.0557(13) Uani 1.000000 .
C24 C 0.7802(6) -0.3100(2) 0.3534(3) 0.0662(15) Uani 1.000000 .
C12 C 1.2337(6) 0.4160(3) 0.1139(3) 0.0630(13) Uani 1.000000 .
H12 H 1.2440(6) 0.4519(3) 0.0700(3) 0.0757(16) Uiso 1.000000 R
C16 C -0.0704(6) 0.1340(3) 0.4966(3) 0.0638(14) Uani 1.000000 .
H16 H -0.0740(6) 0.0875(3) 0.5011(3) 0.0766(17) Uiso 1.000000 R
C22 C 0.6140(6) -0.1961(2) 0.3312(3) 0.0577(13) Uani 1.000000 .
C23 C 0.7171(6) -0.2538(2) 0.3748(3) 0.0644(14) Uani 1.000000 .
H23 H 0.7428(6) -0.2544(2) 0.4174(3) 0.0773(17) Uiso 1.000000 R
C19 C 0.3511(6) -0.0276(3) 0.3379(3) 0.0717(16) Uani 1.000000 .
H19 H 0.2601(6) 0.0028(3) 0.3170(3) 0.0860(19) Uiso 1.000000 R
C37 C 1.0692(6) 0.3490(3) 0.2086(3) 0.0593(13) Uani 1.000000 .
C1A C 1.3577(6) 0.6085(3) 0.1839(3) 0.0646(14) Uani 1.000000 .
C1B C 1.0845(6) 0.4022(3) 0.1439(3) 0.0673(14) Uani 1.000000 .
H1B H 0.9937(6) 0.4292(3) 0.1202(3) 0.0808(17) Uiso 1.000000 R
C39 C 0.8739(6) 0.0966(3) 0.3531(3) 0.0644(14) Uani 1.000000 .
H39 H 0.9672(6) 0.0803(3) 0.3773(3) 0.0773(17) Uiso 1.000000 R
C38 C 0.8808(6) 0.1305(3) 0.2813(3) 0.0611(14) Uani 1.000000 .
C1C C 0.5545(6) -0.0607(2) 0.4172(2) 0.0587(13) Uani 1.000000 .
H1C H 0.6034(6) -0.0528(2) 0.4505(2) 0.0704(16) Uiso 1.000000 R
C1D C 1.2714(6) 0.6650(3) 0.2088(3) 0.0684(15) Uani 1.000000 .
C1E C 0.7432(7) 0.1525(3) 0.2452(3) 0.0729(16) Uani 1.000000 .
H1E H 0.7488(7) 0.1738(3) 0.1965(3) 0.0875(19) Uiso 1.000000 R
C1F C 1.5113(5) 0.5020(3) 0.1338(3) 0.0563(13) Uani 1.000000 .
C1G C 0.2396(7) 0.3303(3) 0.4330(3) 0.0689(15) Uani 1.000000 .
H1G H 0.1528(7) 0.3571(3) 0.4481(3) 0.0827(18) Uiso 1.000000 R
C1H C 0.5065(6) 0.3197(3) 0.3851(3) 0.0702(15) Uani 1.000000 .
H1H H 0.6003(6) 0.3386(3) 0.3685(3) 0.0843(18) Uiso 1.000000 R
C1I C 0.3766(7) 0.3582(3) 0.4089(3) 0.0771(17) Uani 1.000000 .
H1I H 0.3830(7) 0.4031(3) 0.4083(3) 0.092(2) Uiso 1.000000 R
C1J C 0.4123(6) -0.0859(2) 0.3203(3) 0.0693(15) Uani 1.000000 .
H1J H 0.3631(6) -0.0940(2) 0.2871(3) 0.0832(18) Uiso 1.000000 R
C25 C 0.7437(7) -0.3116(3) 0.2909(3) 0.0710(16) Uani 1.000000 .
C1K C 1.1167(7) 0.7770(3) 0.2502(3) 0.0747(16) Uani 1.000000 .
C1L C 1.2019(7) 0.3101(3) 0.2449(3) 0.0719(15) Uani 1.000000 .
H1L H 1.1907(7) 0.2744(3) 0.2888(3) 0.0863(18) Uiso 1.000000 R
C1M C 1.0864(7) 0.7737(3) 0.1877(3) 0.0745(16) Uani 1.000000 .
C29 C 0.9139(7) -0.4183(3) 0.3441(3) 0.0870(19) Uani 1.000000 .
C1N C 2.0118(7) 0.3967(3) -0.0104(3) 0.0748(16) Uani 1.000000 .
H1N H 2.0024(7) 0.4431(3) -0.0117(3) 0.0898(19) Uiso 1.000000 R
C1O C 1.0215(7) 0.8433(3) 0.2563(3) 0.0770(17) Uani 1.000000 .
C27 C 0.5832(7) -0.1969(3) 0.2678(3) 0.0803(18) Uani 1.000000 .
H27 H 0.5178(7) -0.1578(3) 0.2379(3) 0.096(2) Uiso 1.000000 R
C33 C 1.2975(7) 0.6673(3) 0.2719(3) 0.0817(18) Uani 1.000000 .
H33 H 1.3694(7) 0.6307(3) 0.3010(3) 0.098(2) Uiso 1.000000 R
C1P C 1.4039(6) 0.6240(3) 0.1140(3) 0.0749(16) Uani 1.000000 .
H1P H 1.3836(6) 0.6711(3) 0.0826(3) 0.090(2) Uiso 1.000000 R
C1Q C -0.0568(7) 0.2699(3) 0.4878(3) 0.0749(16) Uani 1.000000 .
H1Q H -0.0533(7) 0.3153(3) 0.4867(3) 0.090(2) Uiso 1.000000 R
O1 O 0.9511(6) -0.3934(2) 0.4451(3) 0.1253(19) Uani 1.000000 .
C1R C 1.1613(7) 0.7195(3) 0.1660(3) 0.0798(17) Uani 1.000000 .
H1R H 1.1390(7) 0.7191(3) 0.1233(3) 0.096(2) Uiso 1.000000 R
C1S C 1.3515(6) 0.3240(3) 0.2163(3) 0.0665(14) Uani 1.000000 .
H1S H 1.4413(6) 0.2988(3) 0.2416(3) 0.0798(17) Uiso 1.000000 R
C1T C 1.4881(6) 0.2441(3) 0.1000(3) 0.0706(15) Uani 1.000000 .
H1T H 1.3958(6) 0.2641(3) 0.1189(3) 0.0848(18) Uiso 1.000000 R
C1U C 0.9134(8) 0.3325(3) 0.2367(3) 0.0806(18) Uani 1.000000 .
C1V C 1.4788(6) 0.5719(3) 0.0897(3) 0.0700(15) Uani 1.000000 .
H1V H 1.5081(6) 0.5843(3) 0.0422(3) 0.0840(18) Uiso 1.000000 R
C1W C 1.7582(8) 0.1842(3) 0.0423(3) 0.0848(18) Uani 1.000000 .
H1W H 1.8480(8) 0.1631(3) 0.0229(3) 0.102(2) Uiso 1.000000 R
C1X C -0.2005(6) 0.1725(3) 0.5181(3) 0.0802(17) Uani 1.000000 .
H1X H -0.2933(6) 0.1530(3) 0.5361(3) 0.096(2) Uiso 1.000000 R
C1Y C 1.4700(7) 0.4853(3) 0.2042(3) 0.0820(18) Uani 1.000000 .
H1Y H 1.4937(7) 0.4383(3) 0.2356(3) 0.098(2) Uiso 1.000000 R
C28 C 0.8263(8) -0.3795(3) 0.2854(3) 0.0841(18) Uani 1.000000 .
C1Z C 2.0360(7) 0.2601(3) -0.0094(3) 0.0841(18) Uani 1.000000 .
H1Z H 2.0463(7) 0.2143(3) -0.0095(3) 0.101(2) Uiso 1.000000 R
C41 C 1.0324(8) 0.1431(3) 0.2445(3) 0.0872(19) Uani 1.000000 .
C26 C -0.1921(7) 0.2406(3) 0.5129(3) 0.0856(19) Uani 1.000000 .
H26 H -0.2812(7) 0.2673(3) 0.5268(3) 0.103(2) Uiso 1.000000 R
C2A C 1.2204(7) 0.7223(3) 0.2940(3) 0.0868(18) Uani 1.000000 .
H2A H 1.2389(7) 0.7219(3) 0.3374(3) 0.104(2) Uiso 1.000000 R
C2B C 0.6463(7) -0.2542(3) 0.2466(3) 0.089(2) Uani 1.000000 .
H2B H 0.6229(7) -0.2534(3) 0.2037(3) 0.107(2) Uiso 1.000000 R
C2C C 2.1452(7) 0.3679(4) -0.0399(3) 0.096(2) Uani 1.000000 .
H2C H 2.2272(7) 0.3942(4) -0.0608(3) 0.116(2) Uiso 1.000000 R
C2D C 1.6292(9) 0.1512(3) 0.0641(4) 0.096(2) Uani 1.000000 .
H2D H 1.6326(9) 0.1074(3) 0.0601(4) 0.115(2) Uiso 1.000000 R
C30 C 0.8916(7) -0.3766(3) 0.3900(3) 0.0840(19) Uani 1.000000 .
C2E C 1.4924(8) 0.1809(3) 0.0922(3) 0.0891(19) Uani 1.000000 .
H2E H 1.4036(8) 0.1579(3) 0.1057(3) 0.107(2) Uiso 1.000000 R
C2F C 0.8292(10) 0.9719(4) 0.2397(5) 0.117(3) Uani 1.000000 .
H2F H 0.7634(10) 1.0153(4) 0.2348(5) 0.140(3) Uiso 1.000000 R
C2G C 1.3933(7) 0.5382(3) 0.2284(3) 0.0904(19) Uani 1.000000 .
H2G H 1.3652(7) 0.5259(3) 0.2760(3) 0.108(2) Uiso 1.000000 R
C2H C 2.1576(7) 0.2987(4) -0.0387(3) 0.098(2) Uani 1.000000 .
H2H H 2.2493(7) 0.2785(4) -0.0579(3) 0.118(3) Uiso 1.000000 R
C2I C 0.9319(8) 0.8790(3) 0.1979(4) 0.089(2) Uani 1.000000 .
O2 O 0.9088(7) 0.8525(3) 0.0960(3) 0.160(3) Uani 1.000000 .
C2J C 0.9189(9) 0.9371(4) 0.2965(5) 0.110(3) Uani 1.000000 .
H2J H 0.9149(9) 0.9578(4) 0.3295(5) 0.132(3) Uiso 1.000000 R
N5 N 0.7897(7) 0.3187(3) 0.2574(3) 0.115(2) Uani 1.000000 .
C2K C 1.0160(7) 0.8721(3) 0.3069(4) 0.097(2) Uani 1.000000 .
H2K H 1.0755(7) 0.8485(3) 0.3465(4) 0.116(3) Uiso 1.000000 R
C31 C 1.0027(8) -0.4844(3) 0.3534(4) 0.115(3) Uani 1.000000 .
H31 H 1.0622(8) -0.5098(3) 0.3928(4) 0.138(3) Uiso 1.000000 R
N6 N 1.1544(7) 0.1525(3) 0.2180(3) 0.131(2) Uani 1.000000 .
C2L C 0.8355(8) 0.9431(3) 0.1899(4) 0.116(3) Uani 1.000000 .
H2L H 0.7748(8) 0.9669(3) 0.1507(4) 0.139(3) Uiso 1.000000 R
C32 C 1.0008(11) -0.5117(4) 0.3028(5) 0.149(3) Uani 1.000000 .
H32 H 1.0598(11) -0.5564(4) 0.3080(5) 0.179(4) Uiso 1.000000 R
C2M C 0.8248(9) -0.4076(3) 0.2356(4) 0.126(3) Uani 1.000000 .
H2M H 0.7652(9) -0.3825(3) 0.1963(4) 0.151(3) Uiso 1.000000 R
C2N C 0.9145(12) -0.4745(4) 0.2452(5) 0.160(4) Uani 1.000000 .
H2N H 0.9154(12) -0.4942(4) 0.2116(5) 0.191(5) Uiso 1.000000 R
O3 O 0.204(2) 0.0426(8) 0.0723(9) 0.383(9) Uani 1.000000 .
C2O C 0.9662(9) 0.8377(4) 0.1517(4) 0.104(2) Uani 1.000000 .
C2p C 0.2335(19) -0.0175(11) 0.0428(7) 0.248(7) Uani 1.000000 .
H2pa H 0.1355(19) -0.0355(11) 0.0452(7) 0.297(8) Uiso 1.000000 R
H2pb H 0.2747(19) -0.0001(11) -0.0056(7) 0.297(8) Uiso 1.000000 R
C2q C 0.293(2) 0.0038(8) 0.1364(7) 0.231(6) Uani 1.000000 .
H2qa H 0.366(2) 0.0333(8) 0.1394(7) 0.277(8) Uiso 1.000000 R
H2qb H 0.219(2) -0.0048(8) 0.1771(7) 0.277(8) Uiso 1.000000 R
C2r C 0.3519(19) -0.0736(6) 0.0876(9) 0.220(6) Uani 1.000000 .
H2ra H 0.3134(19) -0.1191(6) 0.1066(9) 0.264(7) Uiso 1.000000 R
H2rb H 0.4520(19) -0.0789(6) 0.0610(9) 0.264(7) Uiso 1.000000 R
C2s C 0.3710(15) -0.0539(7) 0.1367(6) 0.227(7) Uani 1.000000 .
H2sa H 0.4835(15) -0.0516(7) 0.1359(6) 0.273(9) Uiso 1.000000 R
H2sb H 0.3453(15) -0.0909(7) 0.1809(6) 0.273(9) Uiso 1.000000 R
O4 O 0.494(6) 0.5265(12) 0.4374(9) 0.416(10) Uani 1.000000 .
O5 O 0.618(2) -0.5283(15) 0.496(3) 0.414(10) Uani 1.000000 .

loop_
_atom_site_aniso_label
_atom_site_aniso_U_11
_atom_site_aniso_U_22
_atom_site_aniso_U_33
_atom_site_aniso_U_12
_atom_site_aniso_U_13
_atom_site_aniso_U_23
N2 0.042(2) 0.050(2) 0.057(2) 0.0013(18) -0.003(2) -0.026(2)
N1 0.044(2) 0.053(2) 0.067(3) -0.0119(18) -0.001(2) -0.025(2)
C13 0.051(3) 0.061(3) 0.053(3) 0.002(2) -0.006(2) -0.030(3)
N3 0.046(2) 0.057(3) 0.061(3) 0.002(2) 0.001(2) -0.027(2)
C14 0.043(3) 0.047(3) 0.060(3) -0.000(2) -0.008(2) -0.025(2)
N4 0.050(3) 0.060(3) 0.070(3) -0.009(2) -0.000(2) -0.025(2)
C1 0.043(3) 0.048(3) 0.055(3) 0.003(2) -0.009(2) -0.024(2)
C2 0.051(3) 0.063(3) 0.060(3) -0.006(3) -0.006(3) -0.029(3)
C7 0.060(3) 0.052(3) 0.048(3) 0.001(2) -0.007(3) -0.021(2)
C15 0.040(3) 0.057(3) 0.057(3) 0.000(2) -0.008(2) -0.023(3)
C8 0.049(3) 0.064(3) 0.055(3) 0.003(2) -0.006(2) -0.030(3)
C3 0.054(3) 0.049(3) 0.049(3) -0.007(2) -0.004(2) -0.020(2)
C4 0.064(4) 0.066(4) 0.065(4) -0.001(3) -0.001(3) -0.028(3)
C6 0.048(3) 0.073(4) 0.050(3) -0.002(3) -0.003(3) -0.023(3)
C5 0.070(4) 0.049(3) 0.065(3) -0.005(3) -0.003(3) -0.025(3)
C20 0.054(3) 0.048(3) 0.061(3) -0.002(2) 0.000(3) -0.024(3)
C34 0.047(3) 0.057(3) 0.055(3) -0.005(2) -0.005(3) -0.021(3)
C18 0.065(3) 0.057(3) 0.049(3) 0.006(3) -0.003(3) -0.017(3)
C21 0.065(3) 0.054(3) 0.062(3) 0.012(2) -0.011(3) -0.026(3)
C35 0.046(3) 0.043(3) 0.059(3) -0.001(2) 0.001(3) -0.018(2)
C40 0.054(3) 0.067(3) 0.058(3) -0.004(3) -0.004(3) -0.024(3)
C17 0.046(3) 0.050(3) 0.059(3) 0.000(2) -0.009(2) -0.024(3)
C36 0.045(3) 0.058(3) 0.059(3) -0.001(2) -0.001(3) -0.014(3)
C9 0.062(3) 0.063(3) 0.054(3) -0.003(3) -0.006(3) -0.024(3)
C10 0.046(3) 0.059(3) 0.055(3) 0.001(2) -0.007(2) -0.022(3)
C11 0.049(3) 0.056(3) 0.065(3) -0.005(2) -0.009(3) -0.025(3)
C24 0.076(4) 0.053(3) 0.065(4) 0.009(3) -0.009(3) -0.025(3)
C12 0.053(3) 0.068(3) 0.060(3) -0.007(3) -0.005(3) -0.015(3)
C16 0.052(3) 0.076(4) 0.068(3) -0.009(3) 0.002(3) -0.034(3)
C22 0.065(3) 0.049(3) 0.062(3) -0.002(2) -0.005(3) -0.027(3)
C23 0.077(4) 0.054(3) 0.067(4) -0.000(3) -0.009(3) -0.031(3)
C19 0.071(4) 0.062(3) 0.087(4) 0.018(3) -0.031(3) -0.038(3)
C37 0.052(3) 0.065(3) 0.057(3) -0.006(3) 0.005(3) -0.022(3)
C1A 0.069(4) 0.062(4) 0.064(4) -0.005(3) -0.005(3) -0.027(3)
C1B 0.050(3) 0.076(4) 0.068(4) -0.004(3) -0.007(3) -0.021(3)
C39 0.051(3) 0.072(4) 0.074(4) -0.002(3) -0.005(3) -0.034(3)
C38 0.049(3) 0.060(3) 0.069(4) -0.006(3) 0.009(3) -0.024(3)
C1C 0.062(3) 0.058(3) 0.059(3) 0.006(2) -0.020(3) -0.028(3)
C1D 0.078(4) 0.061(3) 0.068(4) -0.003(3) -0.005(3) -0.031(3)
C1E 0.079(4) 0.064(3) 0.058(3) -0.004(3) 0.008(3) -0.010(3)
C1F 0.051(3) 0.055(3) 0.060(3) 0.004(2) -0.002(3) -0.024(3)
C1G 0.080(4) 0.058(3) 0.067(4) 0.009(3) -0.007(3) -0.031(3)
C1H 0.078(4) 0.063(3) 0.069(4) -0.025(3) 0.002(3) -0.018(3)
C1I 0.087(4) 0.061(4) 0.089(4) -0.008(3) 0.006(4) -0.038(3)
C1J 0.071(4) 0.063(3) 0.085(4) 0.010(3) -0.027(3) -0.042(3)
C25 0.086(4) 0.062(3) 0.068(4) 0.004(3) -0.005(3) -0.036(3)
C1K 0.082(4) 0.072(4) 0.081(4) -0.013(3) 0.007(4) -0.043(4)
C1L 0.069(4) 0.077(4) 0.055(3) -0.007(3) -0.000(3) -0.012(3)
C1M 0.087(4) 0.062(4) 0.077(4) 0.004(3) -0.007(3) -0.035(3)
C29 0.100(5) 0.070(4) 0.097(5) 0.017(3) -0.012(4) -0.052(4)
C1N 0.067(4) 0.089(4) 0.074(4) -0.021(3) 0.008(3) -0.035(3)
C1O 0.082(4) 0.074(4) 0.088(4) -0.020(3) 0.018(4) -0.049(4)
C27 0.101(5) 0.067(4) 0.078(4) 0.016(3) -0.022(4) -0.041(3)
C33 0.096(4) 0.079(4) 0.074(4) 0.003(3) -0.012(4) -0.039(3)
C1P 0.083(4) 0.053(3) 0.075(4) 0.014(3) -0.015(3) -0.018(3)
C1Q 0.068(4) 0.074(4) 0.086(4) 0.007(3) -0.002(3) -0.043(3)
O1 0.175(5) 0.095(3) 0.110(4) 0.052(3) -0.063(4) -0.062(3)
C1R 0.092(4) 0.069(4) 0.081(4) 0.012(3) -0.015(4) -0.039(3)
C1S 0.057(3) 0.071(4) 0.058(3) 0.002(3) -0.009(3) -0.015(3)
C1T 0.068(4) 0.071(4) 0.081(4) -0.014(3) 0.002(3) -0.037(3)
C1U 0.075(4) 0.082(4) 0.076(4) -0.012(3) 0.016(4) -0.027(3)
C1V 0.063(3) 0.075(4) 0.069(4) 0.002(3) -0.009(3) -0.028(3)
C1W 0.097(5) 0.067(4) 0.093(5) 0.004(3) 0.002(4) -0.044(4)
C1X 0.057(4) 0.110(5) 0.091(4) -0.012(3) 0.012(3) -0.062(4)
C1Y 0.106(5) 0.059(4) 0.072(4) 0.009(3) -0.011(4) -0.025(3)
C28 0.111(5) 0.064(4) 0.083(4) 0.004(3) -0.004(4) -0.043(4)
C1Z 0.063(4) 0.103(5) 0.082(4) 0.009(4) 0.008(3) -0.045(4)
C41 0.072(4) 0.074(4) 0.095(5) -0.005(3) 0.021(4) -0.020(4)
C26 0.062(4) 0.103(5) 0.103(5) 0.009(3) 0.005(4) -0.064(4)
C2A 0.102(5) 0.089(4) 0.072(4) 0.002(4) -0.006(4) -0.041(4)
C2B 0.125(5) 0.078(4) 0.066(4) 0.015(4) -0.027(4) -0.036(3)
C2C 0.067(4) 0.140(6) 0.091(5) -0.022(4) 0.018(4) -0.058(5)
C2D 0.113(6) 0.078(4) 0.116(6) -0.020(4) -0.004(5) -0.055(4)
C30 0.104(5) 0.071(4) 0.078(4) 0.020(3) -0.022(4) -0.040(4)
C2E 0.098(5) 0.073(4) 0.106(5) -0.020(3) 0.004(4) -0.043(4)
C2F 0.126(7) 0.082(5) 0.148(7) -0.003(4) 0.018(6) -0.064(5)
C2G 0.127(5) 0.069(4) 0.067(4) 0.002(4) -0.002(4) -0.027(3)
C2H 0.062(4) 0.134(6) 0.107(5) -0.006(4) 0.020(4) -0.068(5)
C2I 0.103(5) 0.069(4) 0.091(5) 0.005(4) 0.009(4) -0.041(4)
O2 0.217(6) 0.129(4) 0.125(4) 0.087(4) -0.075(4) -0.075(4)
C2J 0.110(6) 0.102(6) 0.154(8) -0.031(4) 0.036(5) -0.094(6)
N5 0.080(4) 0.132(5) 0.127(5) -0.035(4) 0.036(4) -0.048(4)
C2K 0.096(5) 0.105(5) 0.119(6) -0.023(4) 0.010(4) -0.076(5)
C31 0.150(6) 0.084(5) 0.120(6) 0.038(4) -0.042(5) -0.067(5)
N6 0.084(4) 0.116(5) 0.158(6) -0.012(4) 0.045(4) -0.030(4)
C2L 0.139(6) 0.079(4) 0.129(6) 0.021(4) -0.000(5) -0.058(5)
C32 0.207(9) 0.101(6) 0.155(8) 0.061(6) -0.058(7) -0.091(6)
C2M 0.190(8) 0.092(5) 0.104(5) 0.035(5) -0.040(5) -0.064(5)
C2N 0.254(10) 0.106(6) 0.132(7) 0.055(6) -0.052(7) -0.087(6)
O3 0.54(2) 0.304(15) 0.296(17) 0.073(15) -0.127(15) -0.134(14)
C2O 0.117(6) 0.092(5) 0.101(5) 0.023(4) -0.011(5) -0.052(5)
C2p 0.290(17) 0.271(18) 0.135(10) -0.043(14) -0.095(12) -0.001(12)
C2q 0.349(19) 0.151(11) 0.196(13) -0.001(11) -0.126(14) -0.054(10)
C2r 0.331(18) 0.155(11) 0.176(12) -0.015(12) 0.009(13) -0.082(11)
C2s 0.298(15) 0.188(12) 0.178(11) 0.149(11) -0.142(11) -0.101(10)
O4 0.49(3) 0.321(16) 0.258(18) -0.047(19) 0.02(2) 0.061(14)
O5 0.268(14) 0.38(2) 0.46(3) 0.011(14) 0.037(19) -0.07(2)

loop_
_atom_type_symbol
_atom_type_scat_dispersion_real
_atom_type_scat_dispersion_imag
_atom_type_scat_Cromer_Mann_a1
_atom_type_scat_Cromer_Mann_a2
_atom_type_scat_Cromer_Mann_a3
_atom_type_scat_Cromer_Mann_a4
_atom_type_scat_Cromer_Mann_b1
_atom_type_scat_Cromer_Mann_b2
_atom_type_scat_Cromer_Mann_b3
_atom_type_scat_Cromer_Mann_b4
_atom_type_scat_Cromer_Mann_c
_atom_type_scat_source
_atom_type_scat_dispersion_source
H 0.00000 0.00000 0.49300 0.32291 0.14019 0.04081 10.51090 26.12570 3.14236 57.79970 0.0030380000826 'International Tables Volume C Table 6.1.1.4 (pp. 500-502)' 'Henke, Gullikson and Davis, At. Data and Nucl. Data Tables, 1993, 54, 2'
C 0.00347 0.00161 2.31000 1.02000 1.58860 0.86500 20.84390 10.20750 0.56870 51.65120 0.215599998832 'International Tables Volume C Table 6.1.1.4 (pp. 500-502)' 'Henke, Gullikson and Davis, At. Data and Nucl. Data Tables, 1993, 54, 2'
O 0.01158 0.00611 3.04850 2.28680 1.54630 0.86700 13.27710 5.70110 0.32390 32.90890 0.250800013542 'International Tables Volume C Table 6.1.1.4 (pp. 500-502)' 'Henke, Gullikson and Davis, At. Data and Nucl. Data Tables, 1993, 54, 2'
N 0.00653 0.00323 12.21260 3.13220 2.01250 1.16630 0.00570 9.89330 28.99750 0.58260 -11.5290002823 'International Tables Volume C Table 6.1.1.4 (pp. 500-502)' 'Henke, Gullikson and Davis, At. Data and Nucl. Data Tables, 1993, 54, 2'

loop_
_geom_angle_atom_site_label_1
_geom_angle_atom_site_label_2
_geom_angle_atom_site_label_3
_geom_angle
C15 N2 C1 106.2(4)
C35 N2 C1 128.4(4)
C35 N2 C15 125.0(3)
C15 N1 C14 106.9(4)
C8 C13 C14 117.2(5)
C16 C13 C14 122.7(4)
C16 C13 C8 120.1(4)
C10 N3 C34 127.4(4)
C11 N3 C34 125.2(4)
C11 N3 C10 107.1(4)
C13 C14 N1 127.3(4)
C1 C14 N1 110.4(4)
C1 C14 C13 122.3(4)
C11 N4 C2 104.9(4)
C14 C1 N2 105.5(4)
C3 C1 N2 131.4(4)
C3 C1 C14 123.1(4)
C6 C2 N4 127.3(5)
C10 C2 N4 111.6(4)
C10 C2 C6 121.0(4)
C3 C7 C8 121.5(4)
C1G C7 C8 121.5(4)
C1G C7 C3 117.0(5)
N1 C15 N2 111.0(4)
C17 C15 N2 122.4(4)
C17 C15 N1 126.6(4)
C7 C8 C13 120.2(4)
C1Q C8 C13 117.7(5)
C1Q C8 C7 122.2(5)
C7 C3 C1 115.5(4)
C5 C3 C1 124.8(4)
C5 C3 C7 119.7(4)
C18 C4 C6 121.4(4)
C1Z C4 C6 116.4(5)
C1Z C4 C18 122.2(5)
C4 C6 C2 117.4(5)
C1N C6 C2 121.3(5)
C1N C6 C4 121.3(4)
C1H C5 C3 121.2(4)
C22 C20 C21 121.3(4)
C1J C20 C21 117.6(4)
C1J C20 C22 121.1(5)
C12 C34 N3 119.1(4)
C1S C34 N3 120.8(4)
C1S C34 C12 120.0(5)
C9 C18 C4 120.4(5)
C1W C18 C4 122.1(5)
C1W C18 C9 117.5(5)
C1C C21 C20 121.0(4)
C40 C35 N2 119.2(4)
C36 C35 N2 119.6(4)
C36 C35 C40 121.2(5)
C39 C40 C35 119.5(5)
C19 C17 C15 121.0(4)
C1C C17 C15 121.6(4)
C1C C17 C19 117.4(4)
C1E C36 C35 119.2(5)
C10 C9 C18 116.1(5)
C1T C9 C18 119.2(5)
C1T C9 C10 124.7(4)
C2 C10 N3 104.4(4)
C9 C10 N3 132.4(5)
C9 C10 C2 123.2(4)
N4 C11 N3 112.0(4)
C1F C11 N3 121.5(4)
C1F C11 N4 126.5(5)
C25 C24 C23 122.5(5)
C30 C24 C23 128.8(5)
C30 C24 C25 108.7(4)
C1B C12 C34 119.2(5)
C1X C16 C13 121.0(5)
C23 C22 C20 120.8(4)
C27 C22 C20 120.8(4)
C27 C22 C23 118.4(4)
C22 C23 C24 118.7(5)
C1J C19 C17 121.3(4)
C1L C37 C1B 120.4(5)
C1U C37 C1B 119.4(5)
C1U C37 C1L 120.2(5)
C1P C1A C1D 121.1(5)
C2G C1A C1D 122.1(5)
C2G C1A C1P 116.7(4)
C37 C1B C12 120.4(5)
C38 C39 C40 119.6(5)
C1E C38 C39 120.1(5)
C41 C38 C39 119.4(5)
C41 C38 C1E 120.5(5)
C17 C1C C21 121.6(4)
C33 C1D C1A 122.8(5)
C1R C1D C1A 119.0(5)
C1R C1D C33 118.2(5)
C38 C1E C36 120.2(5)
C1V C1F C11 119.3(5)
C1Y C1F C11 122.5(5)
C1Y C1F C1V 118.1(4)
C1I C1G C7 122.2(5)
C1I C1H C5 120.0(5)
C1H C1I C1G 119.8(5)
C19 C1J C20 121.1(5)
C28 C25 C24 108.6(5)
C2B C25 C24 119.4(4)
C2B C25 C28 132.1(5)
C1O C1K C1M 108.9(5)
C2A C1K C1M 118.8(5)
C2A C1K C1O 132.3(6)
C1S C1L C37 120.0(5)
C1R C1M C1K 122.7(5)
C2O C1M C1K 108.0(5)
C2O C1M C1R 129.3(6)
C30 C29 C28 108.7(5)
C31 C29 C28 121.7(5)
C31 C29 C30 129.5(6)
C2C C1N C6 120.3(5)
C2I C1O C1K 108.6(5)
C2K C1O C1K 130.9(6)
C2K C1O C2I 120.5(5)
C2B C27 C22 122.7(5)
C2A C33 C1D 122.6(5)
C1V C1P C1A 121.9(5)
C26 C1Q C8 120.5(5)
C1M C1R C1D 119.0(5)
C1L C1S C34 119.9(5)
C2E C1T C9 120.8(5)
N5 C1U C37 177.9(7)
C1P C1V C1F 121.2(5)
C2D C1W C18 121.4(5)
C26 C1X C16 118.9(6)
C2G C1Y C1F 120.3(5)
C29 C28 C25 108.8(5)
C2M C28 C25 131.4(6)
C2M C28 C29 119.8(5)
C2H C1Z C4 121.7(6)
N6 C41 C38 177.3(8)
C1X C26 C1Q 121.7(5)
C33 C2A C1K 118.7(5)
C27 C2B C25 118.2(5)
C2H C2C C1N 119.6(6)
C2E C2D C1W 121.4(6)
C29 C30 C24 105.2(5)
O1 C30 C24 127.7(5)
O1 C30 C29 127.1(5)
C2D C2E C1T 119.6(6)
C2L C2F C2J 119.8(7)
C1Y C2G C1A 121.7(5)
C2C C2H C1Z 120.6(5)
C2L C2I C1O 120.2(6)
C2O C2I C1O 108.7(5)
C2O C2I C2L 131.0(7)
C2K C2J C2F 122.3(7)
C2J C2K C1O 117.5(7)
C32 C31 C29 117.8(7)
C2I C2L C2F 119.7(7)
C2N C32 C31 121.2(6)
C2N C2M C28 118.4(7)
C2M C2N C32 121.2(7)
C2q O3 C2p 98.2(11)
C2I C2O C1M 105.8(6)
O2 C2O C1M 127.0(6)
O2 C2O C2I 127.3(6)
C2r C2p O3 105.0(12)
C2s C2q O3 111.7(13)
C2s C2r C2p 106.3(11)
C2r C2s C2q 117.8(12)

loop_
_geom_bond_atom_site_label_1
_geom_bond_atom_site_label_2
_geom_bond_distance
_geom_bond_site_symmetry_2
N2 C1 1.399(5) .
N2 C15 1.390(6) .
N2 C35 1.422(5) .
N1 C14 1.375(5) .
N1 C15 1.304(5) .
C13 C14 1.430(5) .
C13 C8 1.399(6) .
C13 C16 1.399(6) .
N3 C34 1.428(6) .
N3 C10 1.388(5) .
N3 C11 1.381(6) .
C14 C1 1.367(6) .
N4 C2 1.381(5) .
N4 C11 1.314(5) .
C1 C3 1.424(6) .
C2 C6 1.444(6) .
C2 C10 1.379(6) .
C7 C8 1.460(6) .
C7 C3 1.425(6) .
C7 C1G 1.411(6) .
C15 C17 1.468(6) .
C8 C1Q 1.408(6) .
C3 C5 1.380(6) .
C4 C6 1.405(7) .
C4 C18 1.461(7) .
C4 C1Z 1.415(6) .
C6 C1N 1.403(7) .
C5 C1H 1.378(6) .
C20 C21 1.383(6) .
C20 C22 1.499(6) .
C20 C1J 1.382(6) .
C34 C12 1.385(6) .
C34 C1S 1.385(6) .
C18 C9 1.426(6) .
C18 C1W 1.399(7) .
C21 C1C 1.366(5) .
C35 C40 1.375(6) .
C35 C36 1.364(6) .
C40 C39 1.381(6) .
C17 C19 1.378(6) .
C17 C1C 1.383(6) .
C36 C1E 1.381(6) .
C9 C10 1.445(6) .
C9 C1T 1.401(7) .
C11 C1F 1.464(6) .
C24 C23 1.382(6) .
C24 C25 1.383(7) .
C24 C30 1.488(7) .
C12 C1B 1.379(6) .
C16 C1X 1.364(6) .
C22 C23 1.398(6) .
C22 C27 1.379(6) .
C19 C1J 1.374(6) .
C37 C1B 1.373(7) .
C37 C1L 1.371(6) .
C37 C1U 1.436(8) .
C1A C1D 1.479(6) .
C1A C1P 1.378(7) .
C1A C2G 1.377(7) .
C39 C38 1.376(7) .
C38 C1E 1.377(7) .
C38 C41 1.435(7) .
C1D C33 1.373(7) .
C1D C1R 1.396(7) .
C1F C1V 1.365(6) .
C1F C1Y 1.378(7) .
C1G C1I 1.360(7) .
C1H C1I 1.386(6) .
C25 C28 1.474(6) .
C25 C2B 1.375(7) .
C1K C1M 1.381(7) .
C1K C1O 1.483(7) .
C1K C2A 1.375(7) .
C1L C1S 1.376(7) .
C1M C1R 1.375(6) .
C1M C2O 1.496(8) .
C29 C28 1.383(7) .
C29 C30 1.483(7) .
C29 C31 1.372(7) .
C1N C2C 1.365(7) .
C1O C2I 1.382(8) .
C1O C2K 1.382(7) .
C27 C2B 1.399(6) .
C33 C2A 1.398(6) .
C1P C1V 1.371(6) .
C1Q C26 1.363(7) .
O1 C30 1.206(6) .
C1T C2E 1.363(6) .
C1U N5 1.137(7) .
C1W C2D 1.348(8) .
C1X C26 1.377(7) .
C1Y C2G 1.387(6) .
C28 C2M 1.365(7) .
C1Z C2H 1.368(8) .
C41 N6 1.132(7) .
C2C C2H 1.395(8) .
C2D C2E 1.379(7) .
C2F C2J 1.356(9) .
C2F C2L 1.367(9) .
C2I C2L 1.370(7) .
C2I C2O 1.476(8) .
O2 C2O 1.216(7) .
C2J C2K 1.379(8) .
C31 C32 1.369(8) .
C32 C2N 1.358(9) .
C2M C2N 1.387(8) .
O3 C2p 1.544(16) .
O3 C2q 1.475(14) .
C2p C2r 1.470(14) .
C2q C2s 1.237(12) .
C2r C2s 1.270(12) .
O4 O5 1.630(16) 1_565
O4 O5 1.580(15) 2_656
